data_4312070
loop_
_publ_author_name
'Baocheng Han'
'Jianguo Shao'
'Zhongping Ou'
'Tuan D. Phan'
'Jing Shen'
'John L. Bear'
'Karl M. Kadish'

_publ_section_title
;
 Synthesis and Characterization of Nitrosyl Diruthenium Complexes.
 Interaction between NO and CO across the Metal-Metal Bond
;
_journal_name_full 'Inorganic Chemistry'
_journal_page_first 7741
_journal_page_last 7751
_journal_paper_doi 10.1021/ic048983e
_journal_volume 43
_journal_year 2004
_chemical_formula_sum 'C55 H50 N9 O2 Ru2'
_chemical_formula_weight 1071.18
_chemical_name_systematic
; 
 ? 
;
_space_group_IT_number 130
_symmetry_cell_setting tetragonal
_symmetry_space_group_name_Hall '-P 4a 2ac'
_symmetry_space_group_name_H-M 'P 4/n c c :2'
_atom_sites_solution_hydrogens geom
_atom_sites_solution_primary direct
_atom_sites_solution_secondary difmap
_audit_creation_method SHELXL
_cell_angle_alpha 90.00
_cell_angle_beta 90.00
_cell_angle_gamma 90.00
_cell_formula_units_Z 4
_cell_length_a 14.178(2)
_cell_length_b 14.178(2)
_cell_length_c 23.734(5)
_cell_measurement_temperature 293(2)
_cell_volume 4770.9(14)
_computing_structure_refinement 'SHELXL-93 (Sheldrick, 1993)'
_computing_structure_solution 'SHELXS-86 (Sheldrick, 1990)'
_diffrn_ambient_temperature 293(2)
_diffrn_radiation_monochromator graphite
_diffrn_radiation_source 'fine-focus sealed tube'
_diffrn_radiation_type MoK\a
_diffrn_radiation_wavelength 0.71073
_diffrn_reflns_av_R_equivalents 0.0538
_diffrn_reflns_av_sigmaI/netI 0.0258
_diffrn_reflns_limit_h_max 15
_diffrn_reflns_limit_h_min -11
_diffrn_reflns_limit_k_max 15
_diffrn_reflns_limit_k_min -15
_diffrn_reflns_limit_l_max 24
_diffrn_reflns_limit_l_min -26
_diffrn_reflns_number 18439
_diffrn_reflns_theta_max 23.32
_diffrn_reflns_theta_min 1.72
_exptl_absorpt_coefficient_mu 0.686
_exptl_crystal_density_diffrn 1.491
_exptl_crystal_F_000 2188
_refine_diff_density_max 0.861
_refine_diff_density_min -0.341
_refine_diff_density_rms 0.064
_refine_ls_extinction_method none
_refine_ls_goodness_of_fit_all 1.369
_refine_ls_goodness_of_fit_obs 1.287
_refine_ls_matrix_type full
_refine_ls_number_parameters 167
_refine_ls_number_reflns 1721
_refine_ls_number_restraints 0
_refine_ls_restrained_S_all 1.401
_refine_ls_restrained_S_obs 1.287
_refine_ls_R_factor_all 0.0725
_refine_ls_R_factor_obs 0.0428
_refine_ls_shift/esd_max -0.105
_refine_ls_shift/esd_mean 0.011
_refine_ls_structure_factor_coef Fsqd
_refine_ls_weighting_details 'w=1/[\s^2^(Fo^2^)+(0.0175P)^2^+14.3898P] where P=(Fo^2^+2Fc^2^)/3'
_refine_ls_weighting_scheme calc
_refine_ls_wR_factor_all 0.1104
_refine_ls_wR_factor_obs 0.0833
_reflns_number_observed 1221
_reflns_number_total 1735
_reflns_observed_criterion >2sigma(I)
_cod_data_source_file ic048983esi20040727_052227.cif
_cod_data_source_block sgb
_cod_depositor_comments
;
The following automatic conversions were performed:

'_refine_ls_weighting_scheme' value 'calc
w=1/[\s^2^(Fo^2^)+(0.0175P)^2^+14.3898P] where P=(Fo^2^+2Fc^2^)/3'
was changed to 'calc'. New tag '_refine_ls_weighting_details' was
created. The value of the new tag was set to
'w=1/[\s^2^(Fo^2^)+(0.0175P)^2^+14.3898P] where P=(Fo^2^+2Fc^2^)/3'.

Automatic conversion script
Id: cif_fix_values 3143 2015-03-26 13:38:13Z robertas 
;
_cod_original_cell_volume 4770.8(13)
_cod_original_sg_symbol_H-M 'P 4/n c c'
_cod_database_code 4312070

loop_
_symmetry_equiv_pos_as_xyz
'x, y, z'
'-x+1/2, -y+1/2, z'
'-y+1/2, x, z'
'y, -x+1/2, z'
'-x, y+1/2, -z+1/2'
'x+1/2, -y, -z+1/2'
'y+1/2, x+1/2, -z+1/2'
'-y, -x, -z+1/2'
'-x, -y, -z'
'x-1/2, y-1/2, -z'
'y-1/2, -x, -z'
'-y, x-1/2, -z'
'x, -y-1/2, z-1/2'
'-x-1/2, y, z-1/2'
'-y-1/2, -x-1/2, z-1/2'
'y, x, z-1/2'

loop_
_atom_site_aniso_label
_atom_site_aniso_U_11
_atom_site_aniso_U_22
_atom_site_aniso_U_33
_atom_site_aniso_U_23
_atom_site_aniso_U_13
_atom_site_aniso_U_12
Ru1 0.0341(3) 0.0341(3) 0.0390(5) 0.000 0.000 0.000
Ru2 0.0374(4) 0.0374(4) 0.0384(5) 0.000 0.000 0.000
O 0.108(6) 0.108(6) 0.053(6) 0.000 0.000 0.000
N 0.040(4) 0.040(4) 0.061(7) 0.000 0.000 0.000
N1 0.034(3) 0.044(3) 0.043(2) -0.004(2) 0.002(2) -0.006(2)
N2 0.038(3) 0.041(3) 0.042(3) 0.004(2) 0.005(2) -0.002(2)
C 0.034(3) 0.036(3) 0.057(4) 0.001(3) 0.000(3) -0.004(3)
C11 0.031(3) 0.049(4) 0.053(4) -0.010(3) 0.005(3) -0.008(3)
C12 0.073(5) 0.048(4) 0.072(5) -0.004(4) 0.000(4) -0.018(4)
C13 0.093(7) 0.053(5) 0.102(7) -0.031(5) 0.020(6) -0.028(5)
C14 0.063(6) 0.094(7) 0.087(6) -0.044(6) 0.020(5) -0.040(5)
C15 0.050(5) 0.122(8) 0.060(4) -0.032(5) 0.002(4) -0.009(5)
C16 0.051(4) 0.074(5) 0.070(5) -0.019(4) -0.002(4) 0.003(4)
C21 0.052(4) 0.031(4) 0.050(4) 0.006(3) 0.009(3) -0.001(3)
C22 0.067(5) 0.070(5) 0.057(4) 0.015(4) 0.013(4) -0.004(4)
C23 0.106(8) 0.094(7) 0.056(5) 0.019(4) 0.020(5) -0.003(6)
C24 0.107(8) 0.082(6) 0.084(6) 0.021(5) 0.048(6) 0.011(6)
C25 0.065(5) 0.065(5) 0.106(7) 0.014(5) 0.038(5) 0.016(4)
C26 0.054(5) 0.045(4) 0.070(5) 0.011(4) 0.014(4) 0.012(3)
O1S 0.164(7) 0.164(7) 0.177(12) -0.034(7) -0.034(7) -0.003(10)
C1S 0.094(8) 0.094(8) 0.207(21) -0.008(10) -0.008(10) -0.020(9)
C2S 0.154(22) 0.171(42) 0.177(21) -0.076(24) -0.124(24) 0.073(26)

loop_
_atom_site_label
_atom_site_type_symbol
_atom_site_fract_x
_atom_site_fract_y
_atom_site_fract_z
_atom_site_U_iso_or_equiv
_atom_site_thermal_displace_type
_atom_site_occupancy
_atom_site_calc_flag
_atom_site_refinement_flags
_atom_site_disorder_group
Ru1 Ru 0.2500 0.2500 0.23852(4) 0.0357(3) Uani 1 d S .
Ru2 Ru 0.2500 0.2500 0.34152(4) 0.0377(3) Uani 1 d S .
O O 0.2500 0.2500 0.1142(4) 0.089(3) Uani 1 d S .
N N 0.2500 0.2500 0.1623(4) 0.047(2) Uani 1 d S .
N1 N 0.1406(3) 0.1546(4) 0.2455(2) 0.0405(11) Uani 1 d . .
N2 N 0.1221(3) 0.1866(3) 0.3404(2) 0.0403(12) Uani 1 d . .
C C 0.0948(4) 0.1452(4) 0.2929(3) 0.0424(15) Uani 1 d . .
H H 0.0394(4) 0.1062(4) 0.2928(3) 0.051 Uiso 1 d R .
C11 C 0.1142(4) 0.0920(4) 0.2004(2) 0.045(2) Uani 1 d . .
C12 C 0.1398(5) -0.0014(5) 0.2032(3) 0.065(2) Uani 1 d . .
H12A H 0.1738(5) -0.0239(5) 0.2355(3) 0.077 Uiso 1 d R .
C13 C 0.1161(7) -0.0617(6) 0.1603(4) 0.083(3) Uani 1 d . .
H13A H 0.1340(7) -0.1269(6) 0.1624(4) 0.099 Uiso 1 d R .
C14 C 0.0673(6) -0.0306(7) 0.1148(4) 0.081(3) Uani 1 d . .
H14A H 0.0522(6) -0.0738(7) 0.0850(4) 0.097 Uiso 1 d R .
C15 C 0.0418(5) 0.0622(7) 0.1114(3) 0.077(3) Uani 1 d . .
H15A H 0.0062(5) 0.0824(7) 0.0792(3) 0.092 Uiso 1 d R .
C16 C 0.0657(5) 0.1247(6) 0.1545(3) 0.065(2) Uani 1 d . .
H16A H 0.0489(5) 0.1880(6) 0.1521(3) 0.078 Uiso 1 calc R .
C21 C 0.0559(5) 0.1890(4) 0.3856(3) 0.044(2) Uani 1 d . .
C22 C 0.0895(6) 0.1796(5) 0.4403(3) 0.065(2) Uani 1 d . .
H22A H 0.1558(6) 0.1710(5) 0.4466(3) 0.078 Uiso 1 d R .
C23 C 0.0275(7) 0.1853(6) 0.4855(3) 0.085(3) Uani 1 d . .
H23A H 0.0500(7) 0.1786(6) 0.5234(3) 0.102 Uiso 1 d R .
C24 C -0.0663(8) 0.1992(6) 0.4760(4) 0.091(3) Uani 1 d . .
H24A H -0.1090(8) 0.2010(6) 0.5073(4) 0.109 Uiso 1 d R .
C25 C -0.1000(6) 0.2075(5) 0.4222(4) 0.078(2) Uani 1 d . .
H25A H -0.1660(6) 0.2196(5) 0.4167(4) 0.094 Uiso 1 d R .
C26 C -0.0388(5) 0.2032(4) 0.3766(3) 0.056(2) Uani 1 d . .
H26A H -0.0623(5) 0.2075(4) 0.3388(3) 0.067 Uiso 1 d R .
O1S O -0.1392(8) 0.1392(8) 0.2500 0.169(5) Uani 1 d S .
C1S C -0.2102(10) 0.2102(10) 0.2500 0.132(6) Uani 1 d S .
C2S C -0.2540(28) 0.2232(25) 0.2052(9) 0.167(19) Uani 0.50 d P .

loop_
_atom_type_symbol
_atom_type_description
_atom_type_scat_dispersion_real
_atom_type_scat_dispersion_imag
_atom_type_scat_source
C C 0.0033 0.0016 'International Tables Vol C Tables 4.2.6.8 and 6.1.1.4'
H H 0.0000 0.0000 'International Tables Vol C Tables 4.2.6.8 and 6.1.1.4'
N N 0.0061 0.0033 'International Tables Vol C Tables 4.2.6.8 and 6.1.1.4'
O O 0.0106 0.0060 'International Tables Vol C Tables 4.2.6.8 and 6.1.1.4'
Ru Ru -1.2594 0.8363 'International Tables Vol C Tables 4.2.6.8 and 6.1.1.4'

loop_
_geom_angle_atom_site_label_1
_geom_angle_atom_site_label_2
_geom_angle_atom_site_label_3
_geom_angle
_geom_angle_site_symmetry_1
_geom_angle_site_symmetry_3
_geom_angle_publ_flag
N Ru1 N1 94.61(12) . 2 ?
N Ru1 N1 94.61(12) . 4 ?
N1 Ru1 N1 89.63(2) 2 4 ?
N Ru1 N1 94.61(12) . . ?
N1 Ru1 N1 170.8(2) 2 . ?
N1 Ru1 N1 89.63(2) 4 . ?
N Ru1 N1 94.61(12) . 3 ?
N1 Ru1 N1 89.63(2) 2 3 ?
N1 Ru1 N1 170.8(2) 4 3 ?
N1 Ru1 N1 89.63(2) . 3 ?
N Ru1 Ru2 180.0 . . ?
N1 Ru1 Ru2 85.39(12) 2 . ?
N1 Ru1 Ru2 85.39(12) 4 . ?
N1 Ru1 Ru2 85.39(12) . . ?
N1 Ru1 Ru2 85.39(12) 3 . ?
N2 Ru2 N2 178.6(3) 2 . ?
N2 Ru2 N2 89.991(3) 2 4 ?
N2 Ru2 N2 89.991(4) . 4 ?
N2 Ru2 N2 89.991(3) 2 3 ?
N2 Ru2 N2 89.991(4) . 3 ?
N2 Ru2 N2 178.6(3) 4 3 ?
N2 Ru2 Ru1 89.28(13) 2 . ?
N2 Ru2 Ru1 89.28(13) . . ?
N2 Ru2 Ru1 89.28(13) 4 . ?
N2 Ru2 Ru1 89.28(13) 3 . ?
O N Ru1 180.0 . . ?
C N1 C11 116.6(5) . . ?
C N1 Ru1 120.7(4) . . ?
C11 N1 Ru1 122.6(3) . . ?
C N2 C21 117.2(5) . . ?
C N2 Ru2 117.8(4) . . ?
C21 N2 Ru2 124.8(4) . . ?
N1 C N2 122.8(5) . . ?
C12 C11 C16 119.9(6) . . ?
C12 C11 N1 119.2(6) . . ?
C16 C11 N1 120.9(6) . . ?
C11 C12 C13 119.9(8) . . ?
C14 C13 C12 120.9(9) . . ?
C13 C14 C15 119.7(8) . . ?
C14 C15 C16 120.2(8) . . ?
C11 C16 C15 119.4(8) . . ?
C26 C21 C22 119.6(6) . . ?
C26 C21 N2 122.0(6) . . ?
C22 C21 N2 118.4(6) . . ?
C23 C22 C21 119.9(8) . . ?
C24 C23 C22 119.9(8) . . ?
C25 C24 C23 120.5(8) . . ?
C24 C25 C26 120.4(8) . . ?
C21 C26 C25 119.7(7) . . ?
C2S C1S C2S 125.6(37) 8 . ?
C2S C1S O1S 117.2(18) 8 . ?
C2S C1S O1S 117.2(18) . . ?
C2S C1S C2S 30.5(30) 8 7_455 ?
C2S C1S C2S 103.9(23) . 7_455 ?
O1S C1S C2S 132.9(13) . 7_455 ?
C2S C1S C2S 103.9(23) 8 2_455 ?
C2S C1S C2S 30.5(30) . 2_455 ?
O1S C1S C2S 132.9(13) . 2_455 ?
C2S C1S C2S 94.3(25) 7_455 2_455 ?
C2S C1S C1S 62.8(18) 8 2_455 ?
C2S C1S C1S 62.8(18) . 2_455 ?
O1S C1S C1S 179.981(2) . 2_455 ?
C2S C1S C1S 47.1(13) 7_455 2_455 ?
C2S C1S C1S 47.1(13) 2_455 2_455 ?
C2S C2S C1S 94.2(36) 2_455 . ?
C2S C2S C1S 55.3(27) 2_455 2_455 ?
C1S C2S C1S 70.1(19) . 2_455 ?

loop_
_geom_bond_atom_site_label_1
_geom_bond_atom_site_label_2
_geom_bond_distance
_geom_bond_site_symmetry_2
_geom_bond_publ_flag
Ru1 N 1.809(11) . ?
Ru1 N1 2.064(4) 2 ?
Ru1 N1 2.064(4) 4 ?
Ru1 N1 2.064(4) . ?
Ru1 N1 2.064(4) 3 ?
Ru1 Ru2 2.4444(13) . ?
Ru2 N2 2.024(5) 2 ?
Ru2 N2 2.024(5) . ?
Ru2 N2 2.024(5) 4 ?
Ru2 N2 2.024(5) 3 ?
O N 1.142(12) . ?
N1 C 1.305(7) . ?
N1 C11 1.441(7) . ?
N2 C 1.331(7) . ?
N2 C21 1.424(7) . ?
C11 C12 1.374(9) . ?
C11 C16 1.369(9) . ?
C12 C13 1.372(10) . ?
C13 C14 1.354(12) . ?
C14 C15 1.368(12) . ?
C15 C16 1.395(9) . ?
C21 C26 1.374(9) . ?
C21 C22 1.390(9) . ?
C22 C23 1.389(10) . ?
C23 C24 1.363(12) . ?
C24 C25 1.366(11) . ?
C25 C26 1.390(9) . ?
O1S C1S 1.42(2) . ?
C1S C2S 1.25(2) 8 ?
C1S C2S 1.25(2) . ?
C1S C2S 1.51(3) 7_455 ?
C1S C2S 1.51(3) 2_455 ?
C1S C1S 1.60(4) 2_455 ?
C2S C2S 0.77(7) 2_455 ?
C2S C1S 1.51(3) 2_455 ?
